data_7125863
loop_
_publ_author_name
'Deng, Xiong-Fei'
'Wang, Ying-Wei'
'Zhang, Shi-Qi'
'Li, Ling'
'Li, Guang-Xun'
'Zhao, Gang'
'Tang, Zhuo'

_publ_section_title
;
 An organocatalytic asymmetric Friedel-Crafts reaction of 2-substituted
 indoles with aldehydes: enantioselective synthesis of \a-hydroxyl ketones
 by low loading of chiral phosphoric acid.
;
_journal_issue 16
_journal_name_full 'Chemical communications (Cambridge, England)'
_journal_page_first 2499
_journal_page_last 2502
_journal_paper_doi 10.1039/c9cc09637j
_journal_volume 56
_journal_year 2020
_chemical_formula_moiety 'C20 H21 N O2'
_chemical_formula_sum 'C20 H21 N O2'
_chemical_formula_weight 307.38
_space_group_crystal_system monoclinic
_space_group_IT_number 5
_space_group_name_Hall 'C 2y'
_space_group_name_H-M_alt 'C 1 2 1'
_atom_sites_solution_hydrogens geom
_atom_sites_solution_primary iterative
_audit_creation_date 2019-09-23
_audit_creation_method
;
Olex2 1.2
(compiled 2018.05.29 svn.r3508 for OlexSys, GUI svn.r5506)
;
_audit_update_record
;
2019-12-01 deposited with the CCDC.	2020-01-22 downloaded from the CCDC.
;
_cell_angle_alpha 90
_cell_angle_beta 105.846(7)
_cell_angle_gamma 90
_cell_formula_units_Z 4
_cell_length_a 14.3043(11)
_cell_length_b 9.7587(7)
_cell_length_c 12.3878(7)
_cell_measurement_reflns_used 8365
_cell_measurement_temperature 295.9(2)
_cell_measurement_theta_max 71.8450
_cell_measurement_theta_min 5.5050
_cell_volume 1663.5(2)
_computing_cell_refinement 'CrysAlisPro 1.171.39.46e (Rigaku OD, 2018)'
_computing_data_collection 'CrysAlisPro 1.171.39.46e (Rigaku OD, 2018)'
_computing_data_reduction 'CrysAlisPro 1.171.39.46e (Rigaku OD, 2018)'
_computing_molecular_graphics 'Olex2 (Dolomanov et al., 2009)'
_computing_publication_material 'Olex2 (Dolomanov et al., 2009)'
_computing_structure_refinement 'ShelXL (Sheldrick, 2015)'
_computing_structure_solution
;
Superflip (Palatinus & Chapuis, 2007;Palatinus & van der Lee, 2008;
Palatinus et al., 2012)
;
_diffrn_ambient_environment air
_diffrn_ambient_temperature 295.9(2)
_diffrn_detector 'CCD plate'
_diffrn_detector_area_resol_mean 8.0243
_diffrn_detector_type EosS2
_diffrn_measured_fraction_theta_full 0.991
_diffrn_measured_fraction_theta_max 1.000
_diffrn_measurement_details
;
List of Runs (angles in degrees, time in seconds):

  # Type    Start    End  Width  t~exp~   \w     \q     \k     \f   Frames
#--------------------------------------------------------------------------
  1  \w    -90.00  -3.00   1.00    1.00    --  -35.97 126.00-150.00   87
  2  \w   -105.00 -17.00   1.00    1.00    --  -35.97 -38.00  60.00   88
  3  \w    -65.00  35.00   1.00    1.00    --  -35.97  19.00-120.00  100
  4  \w      1.00  75.00   1.00    1.00    --   35.97 -99.00 150.00   74
  5  \w     27.00  92.00   1.00    1.00    --   35.97-129.00-141.00   65
  6  \w      1.00  75.00   1.00    1.00    --   35.97 -99.00  30.00   74
  7  \w     17.00 105.00   1.00    1.00    --   35.97  38.00   0.00   88
  8  \w     33.00 100.00   1.00    1.00    --   35.97-143.00  47.00   67
  9  \w     39.00 110.00   1.00    1.77    --  107.97 -95.00  60.00   71
 10  \w     87.00 178.00   1.00    1.77    --  107.97  30.00-180.00   91
 11  \w     38.00 129.00   1.00    1.77    --  107.97 -30.00   0.00   91
 12  \w     87.00 178.00   1.00    1.77    --  107.97  30.00 -90.00   91
 13  \w    101.00 178.00   1.00    1.77    --  107.97 112.00 150.00   77
 14  \w     39.00 110.00   1.00    1.77    --  107.97 -95.00-120.00   71
 15  \w     39.00 110.00   1.00    1.77    --  107.97 -95.00 150.00   71
 16  \w     91.00 176.00   1.00    1.77    --  107.97  45.00 -30.00   85
 17  \w     40.00 125.00   1.00    1.77    --  107.97 -45.00 120.00   85
 18  \w     40.00 125.00   1.00    1.77    --  107.97 -45.00   0.00   85
 19  \w     40.00 125.00   1.00    1.77    --  107.97 -45.00-150.00   85
 20  \w     40.00 131.00   1.00    1.77    --  107.97-143.00  47.00   91
 21  \w     39.00 110.00   1.00    1.77    --  107.97 -95.00 -90.00   71
 22  \w    -55.00  33.00   1.00    1.00    --  -35.97  38.00   0.00   88
 23  \w   -103.00 -19.00   1.00    1.00    --  -35.97 -57.00-180.00   84
 24  \w   -104.00  -9.00   1.00    1.00    --  -35.97 -77.00  30.00   95
 25  \w   -103.00 -19.00   1.00    1.00    --  -35.97 -57.00-120.00   84
 26  \w    -35.00  65.00   1.00    1.00    --   35.97 -19.00  30.00  100
 27  \w      9.00 104.00   1.00    1.00    --   35.97  77.00-180.00   95
 28  \w     70.00 178.00   1.00    1.77    --  107.97  15.00  90.00  108
 29  \w     81.00 176.00   1.00    1.77    --  107.97  77.00 -30.00   95
 30  \w     81.00 176.00   1.00    1.77    --  107.97  77.00  60.00   95
 31  \w     91.00 176.00   1.00    1.77    --  107.97  45.00 -60.00   85
 32  \w     91.00 176.00   1.00    1.77    --  107.97  45.00-150.00   85
 33  \w     91.00 176.00   1.00    1.77    --  107.97  45.00 120.00   85
 34  \w     81.00 176.00   1.00    1.77    --  107.97  77.00-150.00   95
 35  \w     81.00 176.00   1.00    1.77    --  107.97  77.00 120.00   95
 36  \w     90.00 175.00   1.00    1.77    --  107.97  61.00  90.00   85
 37  \w     90.00 175.00   1.00    1.77    --  107.97  61.00 -90.00   85
 38  \w     91.00 176.00   1.00    1.77    --  107.97  45.00-180.00   85
 39  \w     90.00 175.00   1.00    1.77    --  107.97  61.00   0.00   85
 40  \w   -103.00 -19.00   1.00    1.00    --  -35.97 -57.00  60.00   84
 41  \w   -104.00  -9.00   1.00    1.00    --  -35.97 -77.00 -30.00   95
 42  \w      9.00 104.00   1.00    1.00    --   35.97  77.00 120.00   95
 43  \w     19.00 103.00   1.00    1.00    --   35.97  57.00  60.00   84
 44  \w      9.00 104.00   1.00    1.00    --   35.97  77.00 -60.00   95
 45  \w      9.00 104.00   1.00    1.00    --   35.97  77.00-150.00   95
 46  \w     81.00 176.00   1.00    1.77    --  107.97  77.00  30.00   95
 47  \w     81.00 165.00   1.00    1.77    --  107.97  77.00-120.00   84
;
_diffrn_measurement_device 'four-circle diffractometer'
_diffrn_measurement_device_type 'SuperNova, Dual, Cu at home/near, EosS2'
_diffrn_measurement_method '\w scans'
_diffrn_orient_matrix_type 'CrysAlisPro convention (1999,Acta A55,543-557)'
_diffrn_orient_matrix_UB_11 0.0238506000
_diffrn_orient_matrix_UB_12 0.0215368000
_diffrn_orient_matrix_UB_13 0.1279286000
_diffrn_orient_matrix_UB_21 0.1091799000
_diffrn_orient_matrix_UB_22 -0.0125881000
_diffrn_orient_matrix_UB_23 0.0090307000
_diffrn_orient_matrix_UB_31 0.0054464000
_diffrn_orient_matrix_UB_32 0.1558291000
_diffrn_orient_matrix_UB_33 -0.0169913000
_diffrn_radiation_monochromator mirror
_diffrn_radiation_probe x-ray
_diffrn_radiation_type CuK\a
_diffrn_radiation_wavelength 1.54184
_diffrn_reflns_av_R_equivalents 0.1211
_diffrn_reflns_av_unetI/netI 0.0521
_diffrn_reflns_Laue_measured_fraction_full 0.991
_diffrn_reflns_Laue_measured_fraction_max 1.000
_diffrn_reflns_limit_h_max 17
_diffrn_reflns_limit_h_min -17
_diffrn_reflns_limit_k_max 11
_diffrn_reflns_limit_k_min -9
_diffrn_reflns_limit_l_max 14
_diffrn_reflns_limit_l_min -14
_diffrn_reflns_number 13947
_diffrn_reflns_point_group_measured_fraction_full 0.864
_diffrn_reflns_point_group_measured_fraction_max 0.872
_diffrn_reflns_theta_full 67.684
_diffrn_reflns_theta_max 67.072
_diffrn_reflns_theta_min 3.709
_diffrn_source 'micro-focus sealed X-ray tube'
_diffrn_source_type 'SuperNova (Cu) X-ray Source'
_exptl_absorpt_coefficient_mu 0.623
_exptl_absorpt_correction_T_max 1.00000
_exptl_absorpt_correction_T_min 0.24713
_exptl_absorpt_correction_type multi-scan
_exptl_absorpt_process_details
;
CrysAlisPro 1.171.39.46e (Rigaku Oxford Diffraction, 2018)
Empirical absorption correction using spherical harmonics,
 implemented in SCALE3 ABSPACK scaling algorithm.
;
_exptl_crystal_colour colourless
_exptl_crystal_colour_primary colourless
_exptl_crystal_density_diffrn 1.227
_exptl_crystal_description plate
_exptl_crystal_F_000 656
_exptl_crystal_recrystallization_method 'Re-crystallisation from solvent: n-Hexane/dichloromethane'
_exptl_crystal_size_max 0.48
_exptl_crystal_size_mid 0.45
_exptl_crystal_size_min 0.28
_refine_diff_density_max 0.539
_refine_diff_density_min -0.417
_refine_diff_density_rms 0.074
_refine_ls_abs_structure_details
;
 Flack x determined using 880 quotients [(I+)-(I-)]/[(I+)+(I-)]
 (Parsons, Flack and Wagner, Acta Cryst. B69 (2013) 249-259).
;
_refine_ls_abs_structure_Flack 0.1(4)
_refine_ls_extinction_method none
_refine_ls_goodness_of_fit_ref 1.372
_refine_ls_hydrogen_treatment constr
_refine_ls_matrix_type full
_refine_ls_number_parameters 212
_refine_ls_number_reflns 2594
_refine_ls_number_restraints 1
_refine_ls_restrained_S_all 1.372
_refine_ls_R_factor_all 0.0960
_refine_ls_R_factor_gt 0.0933
_refine_ls_shift/su_max 0.000
_refine_ls_shift/su_mean 0.000
_refine_ls_structure_factor_coef Fsqd
_refine_ls_weighting_details 'w=1/[\s^2^(Fo^2^)+(0.2000P)^2^] where P=(Fo^2^+2Fc^2^)/3'
_refine_ls_weighting_scheme calc
_refine_ls_wR_factor_gt 0.2933
_refine_ls_wR_factor_ref 0.2996
_reflns_Friedel_coverage 0.640
_reflns_Friedel_fraction_full 0.720
_reflns_Friedel_fraction_max 0.726
_reflns_number_gt 2423
_reflns_number_total 2594
_reflns_threshold_expression 'I > 2\s(I)'
_cod_data_source_file c9cc09637j2.cif
_cod_data_source_block 2019-9-20
_cod_depositor_comments 'Adding full bibliography for 7125863.cif.'
_cod_database_code 7125863
_shelxl_version_number 2014-1
_chemical_oxdiff_formula 'C1 H1 O1 N1'
_shelx_space_group_comment
;
The symmetry employed for this shelxl refinement is uniquely defined
by the following loop, which should always be used as a source of
symmetry information in preference to the above space-group names.
They are only intended as comments.
;
_shelx_estimated_absorpt_t_max 0.845
_shelx_estimated_absorpt_t_min 0.754
_reflns_odcompleteness_completeness 100.00
_reflns_odcompleteness_iscentric 1
_reflns_odcompleteness_theta 66.97
_olex2_refinement_description
;
1. Fixed Uiso
 At 1.2 times of:
  All C(H) groups, All N(H) groups
 At 1.5 times of:
  All C(H,H,H) groups, All O(H) groups
2.a Ternary CH refined with riding coordinates:
 C13(H13)
2.b Aromatic/amide H refined with riding coordinates:
 N1(H1A), C20(H20), C4(H4), C3(H3), C16(H16), C19(H19), C1(H1B), C2(H2),
 C18(H18), C17(H17)
2.c Idealised Me refined as rotating group:
 C10(H10A,H10B,H10C), C11(H11A,H11B,H11C), C9(H9A,H9B,H9C)
2.d Idealised tetrahedral OH refined as rotating group:
 O1(H1)
;
_olex2_submission_special_instructions 'No special instructions were received'
_oxdiff_exptl_absorpt_empirical_details
;
Empirical correction (ABSPACK) includes:
- Absorption correction using spherical harmonics
- Frame scaling
;
_oxdiff_exptl_absorpt_empirical_full_max 4.744
_oxdiff_exptl_absorpt_empirical_full_min 0.321

loop_
_space_group_symop_operation_xyz
'x, y, z'
'-x, y, -z'
'x+1/2, y+1/2, z'
'-x+1/2, y+1/2, -z'

loop_
_atom_site_label
_atom_site_type_symbol
_atom_site_fract_x
_atom_site_fract_y
_atom_site_fract_z
_atom_site_U_iso_or_equiv
_atom_site_adp_type
_atom_site_occupancy
_atom_site_site_symmetry_order
_atom_site_calc_flag
_atom_site_refinement_flags_posn
O2 O 0.3123(4) 0.2737(6) 0.2813(4) 0.0772(15) Uani 1 1 d .
O1 O 0.3539(4) 0.5115(6) 0.3810(4) 0.0792(15) Uani 1 1 d .
H1 H 0.3284 0.4409 0.3951 0.119 Uiso 1 1 calc GR
N1 N 0.6318(3) 0.6123(5) 0.3089(4) 0.0540(11) Uani 1 1 d .
H1A H 0.6756 0.6707 0.3048 0.065 Uiso 1 1 calc R
C5 C 0.5590(4) 0.4195(6) 0.3400(3) 0.0460(12) Uani 1 1 d .
C6 C 0.6504(4) 0.4818(6) 0.3480(4) 0.0511(12) Uani 1 1 d .
C15 C 0.3529(4) 0.3207(7) 0.1144(5) 0.0547(14) Uani 1 1 d .
C14 C 0.3464(4) 0.3563(7) 0.2279(4) 0.0540(14) Uani 1 1 d .
C12 C 0.4864(4) 0.5202(6) 0.2946(3) 0.0466(12) Uani 1 1 d .
C7 C 0.5345(4) 0.6379(6) 0.2773(4) 0.0502(13) Uani 1 1 d .
C20 C 0.3707(5) 0.4169(9) 0.0394(5) 0.0676(17) Uani 1 1 d .
H20 H 0.3791 0.5083 0.0612 0.081 Uiso 1 1 calc R
C13 C 0.3785(4) 0.4955(7) 0.2794(4) 0.0538(13) Uani 1 1 d .
H13 H 0.3428 0.5652 0.2272 0.065 Uiso 1 1 calc R
C4 C 0.5592(5) 0.2835(7) 0.3778(5) 0.0622(15) Uani 1 1 d .
H4 H 0.5012 0.2386 0.3749 0.075 Uiso 1 1 calc R
C3 C 0.6473(6) 0.2179(8) 0.4194(5) 0.0706(18) Uani 1 1 d .
H3 H 0.6475 0.1279 0.4439 0.085 Uiso 1 1 calc R
C16 C 0.3428(6) 0.1848(8) 0.0791(6) 0.0723(17) Uani 1 1 d .
H16 H 0.3309 0.1171 0.1266 0.087 Uiso 1 1 calc R
C8 C 0.5004(5) 0.7826(7) 0.2406(6) 0.0652(16) Uani 1 1 d .
C19 C 0.3761(6) 0.3807(10) -0.0656(6) 0.083(2) Uani 1 1 d .
H19 H 0.3860 0.4473 -0.1151 0.100 Uiso 1 1 calc R
C1 C 0.7374(4) 0.4125(8) 0.3899(5) 0.0626(16) Uani 1 1 d .
H1B H 0.7966 0.4546 0.3936 0.075 Uiso 1 1 calc R
C2 C 0.7337(5) 0.2799(8) 0.4258(6) 0.0729(19) Uani 1 1 d .
H2 H 0.7912 0.2318 0.4549 0.087 Uiso 1 1 calc R
C18 C 0.3669(6) 0.2457(12) -0.0974(6) 0.083(2) Uani 1 1 d .
H18 H 0.3721 0.2201 -0.1678 0.099 Uiso 1 1 calc R
C17 C 0.3504(6) 0.1501(10) -0.0264(6) 0.082(2) Uani 1 1 d .
H17 H 0.3439 0.0588 -0.0488 0.098 Uiso 1 1 calc R
C10 C 0.5729(12) 0.8662(17) 0.208(2) 0.194(11) Uani 1 1 d .
H10A H 0.6344 0.8571 0.2632 0.291 Uiso 1 1 calc GR
H10B H 0.5530 0.9605 0.2029 0.291 Uiso 1 1 calc GR
H10C H 0.5789 0.8360 0.1364 0.291 Uiso 1 1 calc GR
C11 C 0.4035(10) 0.7913(11) 0.1612(16) 0.196(11) Uani 1 1 d .
H11A H 0.4026 0.7400 0.0949 0.294 Uiso 1 1 calc GR
H11B H 0.3883 0.8855 0.1416 0.294 Uiso 1 1 calc GR
H11C H 0.3562 0.7543 0.1953 0.294 Uiso 1 1 calc GR
C9 C 0.4880(19) 0.8546(15) 0.3483(17) 0.183(9) Uani 1 1 d .
H9A H 0.4752 0.7870 0.3988 0.274 Uiso 1 1 calc GR
H9B H 0.4347 0.9179 0.3281 0.274 Uiso 1 1 calc GR
H9C H 0.5466 0.9032 0.3845 0.274 Uiso 1 1 calc GR

loop_
_atom_site_aniso_label
_atom_site_aniso_U_11
_atom_site_aniso_U_22
_atom_site_aniso_U_33
_atom_site_aniso_U_23
_atom_site_aniso_U_13
_atom_site_aniso_U_12
O2 0.093(3) 0.076(4) 0.066(2) 0.016(2) 0.027(2) -0.023(3)
O1 0.114(4) 0.069(4) 0.068(3) 0.004(3) 0.049(3) 0.005(3)
N1 0.057(2) 0.046(3) 0.055(2) -0.003(2) 0.0087(18) -0.003(2)
C5 0.062(2) 0.046(3) 0.0297(17) -0.001(2) 0.0126(17) 0.007(2)
C6 0.064(3) 0.046(3) 0.038(2) -0.007(2) 0.0052(19) 0.002(2)
C15 0.051(2) 0.057(4) 0.052(3) 0.004(3) 0.0067(18) -0.004(2)
C14 0.057(2) 0.056(4) 0.047(2) 0.010(2) 0.010(2) -0.001(2)
C12 0.064(3) 0.044(3) 0.0302(19) 0.0029(18) 0.0106(17) 0.002(2)
C7 0.063(2) 0.048(3) 0.039(2) 0.003(2) 0.0132(18) 0.002(2)
C20 0.092(4) 0.063(4) 0.047(3) 0.003(3) 0.018(3) -0.015(4)
C13 0.066(3) 0.046(3) 0.049(2) 0.010(2) 0.015(2) 0.005(2)
C4 0.084(4) 0.046(4) 0.050(3) 0.009(2) 0.007(2) 0.006(3)
C3 0.094(4) 0.049(4) 0.058(3) 0.007(3) 0.004(3) 0.016(3)
C16 0.095(4) 0.053(4) 0.065(3) 0.002(3) 0.016(3) -0.002(4)
C8 0.070(3) 0.042(3) 0.078(4) 0.014(3) 0.009(3) 0.004(3)
C19 0.112(5) 0.087(6) 0.053(3) -0.001(4) 0.025(3) -0.016(5)
C1 0.061(3) 0.063(4) 0.054(3) -0.013(3) 0.000(2) 0.008(3)
C2 0.079(4) 0.064(5) 0.061(3) -0.004(3) -0.006(3) 0.026(3)
C18 0.087(4) 0.106(7) 0.051(3) -0.009(4) 0.011(3) 0.005(4)
C17 0.102(5) 0.067(5) 0.069(4) -0.017(4) 0.009(3) 0.009(4)
C10 0.153(11) 0.105(11) 0.37(3) 0.124(16) 0.142(16) 0.042(9)
C11 0.158(11) 0.046(5) 0.28(2) 0.036(8) -0.119(13) -0.002(6)
C9 0.33(3) 0.071(8) 0.174(15) -0.015(8) 0.105(17) 0.057(13)

loop_
_atom_type_symbol
_atom_type_description
_atom_type_scat_dispersion_real
_atom_type_scat_dispersion_imag
_atom_type_scat_source
C C 0.0181 0.0091 'International Tables Vol C Tables 4.2.6.8 and 6.1.1.4'
H H 0.0000 0.0000 'International Tables Vol C Tables 4.2.6.8 and 6.1.1.4'
N N 0.0311 0.0180 'International Tables Vol C Tables 4.2.6.8 and 6.1.1.4'
O O 0.0492 0.0322 'International Tables Vol C Tables 4.2.6.8 and 6.1.1.4'

loop_
_geom_angle_atom_site_label_1
_geom_angle_atom_site_label_2
_geom_angle_atom_site_label_3
_geom_angle
C7 N1 C6 111.1(5)
C6 C5 C12 106.9(5)
C4 C5 C6 117.5(5)
C4 C5 C12 135.6(5)
N1 C6 C5 106.7(5)
N1 C6 C1 131.1(6)
C1 C6 C5 122.1(6)
C20 C15 C14 123.2(6)
C16 C15 C14 119.7(6)
C16 C15 C20 117.1(6)
O2 C14 C15 119.9(6)
O2 C14 C13 118.8(5)
C15 C14 C13 121.4(5)
C5 C12 C13 123.0(5)
C7 C12 C5 107.0(5)
C7 C12 C13 129.9(5)
N1 C7 C12 108.3(5)
N1 C7 C8 118.4(5)
C12 C7 C8 133.1(5)
C19 C20 C15 121.8(8)
O1 C13 C14 110.8(5)
O1 C13 C12 111.4(5)
C14 C13 C12 112.0(5)
C3 C4 C5 118.6(7)
C2 C3 C4 122.6(7)
C17 C16 C15 120.1(7)
C7 C8 C9 105.3(8)
C10 C8 C7 114.0(7)
C10 C8 C11 113.2(13)
C10 C8 C9 103.9(15)
C11 C8 C7 114.9(6)
C11 C8 C9 103.9(13)
C20 C19 C18 119.6(8)
C2 C1 C6 118.1(7)
C3 C2 C1 121.0(6)
C17 C18 C19 119.9(7)
C18 C17 C16 121.4(9)

loop_
_geom_bond_atom_site_label_1
_geom_bond_atom_site_label_2
_geom_bond_distance
O2 C14 1.226(8)
O1 C13 1.405(7)
N1 C6 1.362(8)
N1 C7 1.362(7)
C5 C6 1.420(8)
C5 C12 1.429(7)
C5 C4 1.408(9)
C6 C1 1.386(8)
C15 C14 1.476(8)
C15 C20 1.392(9)
C15 C16 1.391(10)
C14 C13 1.518(9)
C12 C7 1.386(8)
C12 C13 1.522(7)
C7 C8 1.522(9)
C20 C19 1.371(10)
C4 C3 1.381(9)
C3 C2 1.358(12)
C16 C17 1.382(10)
C8 C10 1.462(14)
C8 C11 1.466(11)
C8 C9 1.560(17)
C19 C18 1.371(14)
C1 C2 1.374(12)
C18 C17 1.346(14)
